data_4343673
loop_
_publ_author_name
'Lippert, B.'
'Lock, C.J.L.'
'Rosenberg, B.'
'Zvagulis, M.'

_publ_section_title
;
 Cis-dinitratodiammineplatinum(II), cis-Pt (N H3)2 (N O3)2. Crystalline
 structure and vibrational spectra
;
_journal_name_full 'Inorganic Chemistry'
_journal_page_first 1525
_journal_page_last 1529
_journal_volume 16
_journal_year 1977
_chemical_formula_sum 'H6 N4 O6 Pt'
_chemical_name_systematic 'Pt (N H3)2 (N O3)2'
_space_group_IT_number 61
_symmetry_space_group_name_Hall '-P 2ac 2ab'
_symmetry_space_group_name_H-M 'P b c a'
_cell_angle_alpha 90
_cell_angle_beta 90
_cell_angle_gamma 90
_cell_formula_units_Z 8
_cell_length_a 9.76
_cell_length_b 10.087
_cell_length_c 13.495
_cell_volume 1328.571
_citation_journal_id_ASTM INOCAJ
_cod_data_source_file Lippert_INOCAJ_1977_634.cif
_cod_data_source_block H6N4O6Pt1
_cod_original_formula_sum 'H6 N4 O6 Pt1'
_cod_database_code 4343673

loop_
_symmetry_equiv_pos_as_xyz
x,y,z
-x+1/2,-y,z+1/2
x+1/2,-y+1/2,-z
-x,y+1/2,-z+1/2
-x,-y,-z
x-1/2,y,-z-1/2
-x-1/2,y-1/2,z
x,-y-1/2,z-1/2

loop_
_atom_site_label
_atom_site_type_symbol
_atom_site_fract_x
_atom_site_fract_y
_atom_site_fract_z
_atom_site_occupancy
_atom_site_U_iso_or_equiv
_atom_site_attached_hydrogens
N1 N-3 0.03 0.199 -0.019 1 0.0 3
N3 N+5 0.247 -0.084 0.218 1 0.0 0
O5 O-2 0.43 0.01 -0.106 1 0.0 0
O2 O-2 0.152 -0.148 0.186 1 0.0 0
O3 O-2 0.33 -0.128 0.28 1 0.0 0
O1 O-2 0.264 0.039 0.192 1 0.0 0
O4 O-2 0.303 0.112 -0.008 1 0.0 0
N2 N-3 -0.004 0.141 0.189 1 0.0 3
N4 N+5 0.329 0.007 -0.057 1 0.0 0
O6 O-2 0.256 -0.091 -0.054 1 0.0 0
Pt1 Pt+2 0.14174 0.11458 0.08819 1 0.0 0
